data_1534094
loop_
_publ_author_name
'Fan, Congbin'
'Ye, Changqing'
'Wang, Xiaomei'
'Chen, Zhigang'
'Zhou, Yuyang'
'Liang, Zuoqin'
'Tao, Xutang'

_publ_section_title
;
 Synthesis and Electrochromic Properties of New
 Terpyridine--Triphenylamine Hybrid Polymers
;
_journal_issue 18
_journal_name_full Macromolecules
_journal_page_first 6465
_journal_paper_doi 10.1021/acs.macromol.5b00493
_journal_volume 48
_journal_year 2015
_chemical_formula_moiety 'Ru (C39 H28 N4)2] 2(N O3), H2 O, C H2 Cl2'
_chemical_formula_sum 'C79 H60 Cl2 N10 O7 Ru'
_chemical_formula_weight 1433.34
_space_group_crystal_system triclinic
_space_group_IT_number 2
_space_group_name_Hall '-P 1'
_space_group_name_H-M_alt 'P -1'
_symmetry_space_group_name_Hall '-P 1'
_symmetry_space_group_name_H-M 'P -1'
_atom_sites_solution_hydrogens mixed
_audit_creation_method SHELXL-2014/7
_cell_angle_alpha 105.968(1)
_cell_angle_beta 97.219(2)
_cell_angle_gamma 99.105(1)
_cell_formula_units_Z 2
_cell_length_a 12.6643(14)
_cell_length_b 15.7605(17)
_cell_length_c 18.076(2)
_cell_measurement_reflns_used 3153
_cell_measurement_temperature 100(2)
_cell_measurement_theta_max 23.645
_cell_measurement_theta_min 2.201
_cell_volume 3370.1(6)
_computing_cell_refinement APEX2
_computing_data_collection APEX2
_computing_data_reduction APEX2
_computing_structure_refinement 'SHELXL-2014/7 (Sheldrick, 2014)'
_computing_structure_solution SHELXS-97
_diffrn_ambient_temperature 100(2)
_diffrn_measured_fraction_theta_full 0.997
_diffrn_measured_fraction_theta_max 0.992
_diffrn_measurement_device_type 'Bruker SMART APEX'
_diffrn_radiation_type MoK\a
_diffrn_radiation_wavelength 0.71073
_diffrn_reflns_av_R_equivalents 0.1036
_diffrn_reflns_av_unetI/netI 0.1550
_diffrn_reflns_laue_measured_fraction_full 0.997
_diffrn_reflns_laue_measured_fraction_max 0.992
_diffrn_reflns_limit_h_max 16
_diffrn_reflns_limit_h_min -16
_diffrn_reflns_limit_k_max 19
_diffrn_reflns_limit_k_min -20
_diffrn_reflns_limit_l_max 23
_diffrn_reflns_limit_l_min 0
_diffrn_reflns_number 44099
_diffrn_reflns_point_group_measured_fraction_full 0.997
_diffrn_reflns_point_group_measured_fraction_max 0.992
_diffrn_reflns_theta_full 25.242
_diffrn_reflns_theta_max 27.594
_diffrn_reflns_theta_min 2.205
_exptl_absorpt_coefficient_mu 0.378
_exptl_absorpt_correction_T_max 0.745567
_exptl_absorpt_correction_T_min 0.626089
_exptl_absorpt_correction_type multi-scan
_exptl_absorpt_process_details TWINABS
_exptl_crystal_colour brown
_exptl_crystal_density_diffrn 1.412
_exptl_crystal_description prism
_exptl_crystal_F_000 1476
_exptl_crystal_size_max 0.200
_exptl_crystal_size_mid 0.050
_exptl_crystal_size_min 0.020
_refine_diff_density_max 2.075
_refine_diff_density_min -2.415
_refine_diff_density_rms 0.128
_refine_ls_extinction_method none
_refine_ls_goodness_of_fit_ref 1.102
_refine_ls_hydrogen_treatment constr
_refine_ls_matrix_type full
_refine_ls_number_parameters 866
_refine_ls_number_reflns 15335
_refine_ls_number_restraints 0
_refine_ls_restrained_S_all 1.102
_refine_ls_R_factor_all 0.1497
_refine_ls_R_factor_gt 0.0932
_refine_ls_shift/su_max 0.001
_refine_ls_shift/su_mean 0.001
_refine_ls_structure_factor_coef Fsqd
_refine_ls_weighting_details 'w=1/[\s^2^(Fo^2^)+(0.0216P)^2^+10.3045P] where P=(Fo^2^+2Fc^2^)/3'
_refine_ls_weighting_scheme calc
_refine_ls_wR_factor_gt 0.1412
_refine_ls_wR_factor_ref 0.1627
_reflns_number_gt 10410
_reflns_number_total 15335
_reflns_threshold_expression 'I > 2\s(I)'
_cod_data_source_file ma5b00493_si_002.cif
_cod_data_source_block ru_sq
_cod_original_cell_volume 3370.2(6)
_cod_database_code 1534094
_shelx_shelxl_version_number 2014/7
_shelx_estimated_absorpt_t_min 0.928
_shelx_estimated_absorpt_t_max 0.992

loop_
_space_group_symop_operation_xyz
'x, y, z'
'-x, -y, -z'

loop_
_atom_site_label
_atom_site_type_symbol
_atom_site_fract_x
_atom_site_fract_y
_atom_site_fract_z
_atom_site_U_iso_or_equiv
_atom_site_adp_type
_atom_site_occupancy
_atom_site_site_symmetry_order
_atom_site_calc_flag
_atom_site_refinement_flags_posn
_atom_site_refinement_flags_adp
Ru1 Ru 0.25084(4) 0.24108(3) 0.51114(3) 0.01457(12) Uani 1 1 d . .
O1 O 0.7347(4) 0.2907(3) 0.5234(4) 0.0549(17) Uani 1 1 d . .
O2 O 0.8667(4) 0.2224(3) 0.5388(3) 0.0425(14) Uani 1 1 d . .
O3 O 0.8986(4) 0.3672(3) 0.5641(3) 0.0486(15) Uani 1 1 d . .
O4 O 0.7266(5) 0.1040(3) 0.2997(3) 0.0565(17) Uani 1 1 d . .
O5 O 0.7029(5) -0.0343(4) 0.2443(5) 0.075(2) Uani 1 1 d . .
O6 O 0.6275(5) 0.0496(5) 0.1873(3) 0.073(2) Uani 1 1 d . .
O1w O 0.7132(4) 0.0623(3) 0.4465(3) 0.0346(12) Uani 1 1 d . .
H11 H 0.7570 0.1069 0.4783 0.052 Uiso 1 1 d R U
H12 H 0.7111 0.0684 0.4016 0.052 Uiso 1 1 d R U
N1 N 0.3470(4) 0.2178(3) 0.4268(3) 0.0163(11) Uani 1 1 d . .
N2 N 0.3663(4) 0.1951(3) 0.5628(3) 0.0181(12) Uani 1 1 d . .
N3 N 0.2012(4) 0.2467(3) 0.6167(3) 0.0163(11) Uani 1 1 d . .
N4 N 1.1526(4) -0.0336(3) 0.9285(3) 0.0216(12) Uani 1 1 d . .
N5 N 0.1396(4) 0.1227(3) 0.4586(3) 0.0160(11) Uani 1 1 d . .
N6 N 0.1338(4) 0.2846(3) 0.4581(3) 0.0156(11) Uani 1 1 d . .
N7 N 0.3176(4) 0.3787(3) 0.5403(3) 0.0213(12) Uani 1 1 d . .
N8 N -0.6005(4) 0.5593(3) 0.0876(3) 0.0265(13) Uani 1 1 d . .
N9 N 0.8335(5) 0.2945(4) 0.5426(3) 0.0305(14) Uani 1 1 d . .
N10 N 0.6862(4) 0.0383(4) 0.2420(3) 0.0278(13) Uani 1 1 d . .
C1 C 0.3333(5) 0.2339(4) 0.3574(4) 0.0227(15) Uani 1 1 d . .
H1 H 0.2712 0.2565 0.3431 0.027 Uiso 1 1 calc R U
C2 C 0.4048(6) 0.2192(4) 0.3061(4) 0.0255(16) Uani 1 1 d . .
H2 H 0.3928 0.2323 0.2578 0.031 Uiso 1 1 calc R U
C3 C 0.4952(5) 0.1849(4) 0.3263(4) 0.0200(14) Uani 1 1 d . .
H3 H 0.5451 0.1732 0.2915 0.024 Uiso 1 1 calc R U
C4 C 0.5118(5) 0.1679(4) 0.3969(4) 0.0192(14) Uani 1 1 d . .
H4 H 0.5736 0.1451 0.4117 0.023 Uiso 1 1 calc R U
C5 C 0.4369(5) 0.1844(4) 0.4467(3) 0.0162(13) Uani 1 1 d . .
C6 C 0.4481(5) 0.1713(4) 0.5248(3) 0.0162(13) Uani 1 1 d . .
C7 C 0.5296(5) 0.1387(4) 0.5600(3) 0.0182(13) Uani 1 1 d . .
H7 H 0.5863 0.1213 0.5331 0.022 Uiso 1 1 calc R U
C8 C 0.5283(5) 0.1313(4) 0.6354(4) 0.0190(14) Uani 1 1 d . .
C9 C 0.4433(5) 0.1555(4) 0.6732(4) 0.0198(14) Uani 1 1 d . .
H9 H 0.4405 0.1504 0.7241 0.024 Uiso 1 1 calc R U
C10 C 0.3624(5) 0.1872(4) 0.6352(3) 0.0155(13) Uani 1 1 d . .
C11 C 0.2683(4) 0.2181(4) 0.6666(3) 0.0153(13) Uani 1 1 d . .
C12 C 0.2497(5) 0.2206(4) 0.7410(3) 0.0168(13) Uani 1 1 d . .
H12A H 0.2966 0.1997 0.7741 0.020 Uiso 1 1 calc R U
C13 C 0.1611(5) 0.2542(4) 0.7662(4) 0.0213(14) Uani 1 1 d . .
H13 H 0.1485 0.2590 0.8178 0.026 Uiso 1 1 calc R U
C14 C 0.0912(5) 0.2805(4) 0.7154(4) 0.0214(14) Uani 1 1 d . .
H14 H 0.0292 0.3019 0.7314 0.026 Uiso 1 1 calc R U
C15 C 0.1124(5) 0.2753(4) 0.6415(4) 0.0200(14) Uani 1 1 d . .
H15 H 0.0633 0.2924 0.6067 0.024 Uiso 1 1 calc R U
C16 C 0.6182(5) 0.1025(4) 0.6762(4) 0.0218(15) Uani 1 1 d . .
C17 C 0.7257(5) 0.1336(4) 0.6697(4) 0.0218(14) Uani 1 1 d . .
H17 H 0.7396 0.1709 0.6373 0.026 Uiso 1 1 calc R U
C18 C 0.8112(5) 0.1107(4) 0.7096(4) 0.0223(15) Uani 1 1 d . .
H18 H 0.8834 0.1341 0.7055 0.027 Uiso 1 1 calc R U
C19 C 0.7943(5) 0.0539(4) 0.7560(4) 0.0171(14) Uani 1 1 d . .
C20 C 0.6872(5) 0.0234(4) 0.7627(4) 0.0217(14) Uani 1 1 d . .
H20 H 0.6730 -0.0152 0.7940 0.026 Uiso 1 1 calc R U
C21 C 0.6013(5) 0.0488(4) 0.7244(4) 0.0217(14) Uani 1 1 d . .
H21 H 0.5294 0.0289 0.7313 0.026 Uiso 1 1 calc R U
C22 C 0.8872(5) 0.0278(4) 0.7966(3) 0.0181(14) Uani 1 1 d . .
C23 C 0.9928(5) 0.0798(4) 0.8128(4) 0.0267(15) Uani 1 1 d . .
H23 H 1.0047 0.1315 0.7953 0.032 Uiso 1 1 calc R U
C24 C 1.0797(5) 0.0590(4) 0.8530(4) 0.0228(15) Uani 1 1 d . .
H24 H 1.1503 0.0950 0.8610 0.027 Uiso 1 1 calc R U
C25 C 1.0648(5) -0.0151(4) 0.8826(3) 0.0199(14) Uani 1 1 d . .
C26 C 0.9626(5) -0.0693(4) 0.8643(4) 0.0218(14) Uani 1 1 d . .
H26 H 0.9514 -0.1219 0.8807 0.026 Uiso 1 1 calc R U
C27 C 0.8757(5) -0.0489(4) 0.8225(4) 0.0214(14) Uani 1 1 d . .
H27 H 0.8065 -0.0879 0.8109 0.026 Uiso 1 1 calc R U
C28 C 1.2339(5) 0.0337(4) 0.9830(4) 0.0212(14) Uani 1 1 d . .
C29 C 1.2207(6) 0.1214(4) 1.0163(4) 0.0269(15) Uani 1 1 d . .
H29 H 1.1550 0.1388 1.0007 0.032 Uiso 1 1 calc R U
C30 C 1.3026(6) 0.1836(5) 1.0720(4) 0.0357(18) Uani 1 1 d . .
H30 H 1.2927 0.2433 1.0939 0.043 Uiso 1 1 calc R U
C31 C 1.3981(6) 0.1597(5) 1.0960(4) 0.0345(19) Uani 1 1 d . .
H31 H 1.4539 0.2028 1.1341 0.041 Uiso 1 1 calc R U
C32 C 1.4124(6) 0.0733(5) 1.0646(4) 0.0341(18) Uani 1 1 d . .
H32 H 1.4778 0.0563 1.0815 0.041 Uiso 1 1 calc R U
C33 C 1.3314(5) 0.0109(4) 1.0082(4) 0.0287(16) Uani 1 1 d . .
H33 H 1.3425 -0.0484 0.9864 0.034 Uiso 1 1 calc R U
C34 C 1.1439(5) -0.1232(4) 0.9346(4) 0.0218(15) Uani 1 1 d . .
C35 C 1.1107(5) -0.1418(4) 0.9995(4) 0.0247(15) Uani 1 1 d . .
H35 H 1.0917 -0.0958 1.0388 0.030 Uiso 1 1 calc R U
C36 C 1.1052(5) -0.2267(4) 1.0074(4) 0.0285(16) Uani 1 1 d . .
H36 H 1.0832 -0.2388 1.0524 0.034 Uiso 1 1 calc R U
C37 C 1.1312(6) -0.2938(5) 0.9507(5) 0.0333(18) Uani 1 1 d . .
H37 H 1.1269 -0.3524 0.9562 0.040 Uiso 1 1 calc R U
C38 C 1.1634(6) -0.2760(4) 0.8859(5) 0.0377(19) Uani 1 1 d . .
H38 H 1.1815 -0.3226 0.8466 0.045 Uiso 1 1 calc R U
C39 C 1.1701(6) -0.1903(4) 0.8768(4) 0.0301(17) Uani 1 1 d . .
H39 H 1.1922 -0.1784 0.8317 0.036 Uiso 1 1 calc R U
C40 C 0.1468(5) 0.0388(4) 0.4627(4) 0.0204(14) Uani 1 1 d . .
H40 H 0.2109 0.0309 0.4911 0.024 Uiso 1 1 calc R U
C41 C 0.0644(5) -0.0350(4) 0.4269(4) 0.0203(14) Uani 1 1 d . .
H41 H 0.0713 -0.0923 0.4322 0.024 Uiso 1 1 calc R U
C42 C -0.0290(5) -0.0254(4) 0.3831(4) 0.0227(15) Uani 1 1 d . .
H42 H -0.0861 -0.0760 0.3578 0.027 Uiso 1 1 calc R U
C43 C -0.0373(5) 0.0595(4) 0.3770(3) 0.0187(13) Uani 1 1 d . .
H43 H -0.0998 0.0674 0.3467 0.022 Uiso 1 1 calc R U
C44 C 0.0458(5) 0.1316(4) 0.4153(3) 0.0160(13) Uani 1 1 d . .
C45 C 0.0442(5) 0.2256(4) 0.4161(3) 0.0160(13) Uani 1 1 d . .
C46 C -0.0404(5) 0.2538(4) 0.3791(4) 0.0201(14) Uani 1 1 d . .
H46 H -0.1036 0.2113 0.3493 0.024 Uiso 1 1 calc R U
C47 C -0.0317(5) 0.3461(4) 0.3862(4) 0.0177(14) Uani 1 1 d . .
C48 C 0.0629(5) 0.4056(4) 0.4302(3) 0.0193(14) Uani 1 1 d . .
H48 H 0.0707 0.4682 0.4358 0.023 Uiso 1 1 calc R U
C49 C 0.1454(5) 0.3746(4) 0.4657(3) 0.0166(13) Uani 1 1 d . .
C50 C 0.2526(5) 0.4264(4) 0.5094(4) 0.0186(13) Uani 1 1 d . .
C51 C 0.2870(5) 0.5170(3) 0.5196(3) 0.0180(13) Uani 1 1 d . .
H51 H 0.2397 0.5492 0.4989 0.022 Uiso 1 1 calc R U
C52 C 0.3898(5) 0.5610(4) 0.5599(4) 0.0264(16) Uani 1 1 d . .
H52 H 0.4141 0.6232 0.5665 0.032 Uiso 1 1 calc R U
C53 C 0.4574(5) 0.5130(4) 0.5907(4) 0.0251(15) Uani 1 1 d . .
H53 H 0.5282 0.5417 0.6192 0.030 Uiso 1 1 calc R U
C54 C 0.4184(5) 0.4221(4) 0.5786(4) 0.0206(14) Uani 1 1 d . .
H54 H 0.4650 0.3887 0.5984 0.025 Uiso 1 1 calc R U
C55 C -0.1213(5) 0.3757(4) 0.3450(3) 0.0176(14) Uani 1 1 d . .
C56 C -0.2242(5) 0.3216(4) 0.3177(4) 0.0235(15) Uani 1 1 d . .
H56 H -0.2394 0.2651 0.3274 0.028 Uiso 1 1 calc R U
C57 C -0.3050(5) 0.3490(4) 0.2765(4) 0.0212(14) Uani 1 1 d . .
H57 H -0.3743 0.3101 0.2576 0.025 Uiso 1 1 calc R U
C58 C -0.2878(5) 0.4330(4) 0.2616(4) 0.0178(14) Uani 1 1 d . .
C59 C -0.1843(5) 0.4863(4) 0.2903(4) 0.0234(15) Uani 1 1 d . .
H59 H -0.1693 0.5433 0.2814 0.028 Uiso 1 1 calc R U
C60 C -0.1023(5) 0.4597(4) 0.3313(4) 0.0214(14) Uani 1 1 d . .
H60 H -0.0329 0.4985 0.3502 0.026 Uiso 1 1 calc R U
C61 C -0.3738(5) 0.4616(4) 0.2176(4) 0.0185(14) Uani 1 1 d . .
C62 C -0.4484(5) 0.4037(4) 0.1547(4) 0.0217(14) Uani 1 1 d . .
H62 H -0.4475 0.3412 0.1403 0.026 Uiso 1 1 calc R U
C63 C -0.5237(5) 0.4340(4) 0.1125(4) 0.0231(15) Uani 1 1 d . .
H63 H -0.5728 0.3925 0.0687 0.028 Uiso 1 1 calc R U
C64 C -0.5287(5) 0.5258(4) 0.1333(4) 0.0204(14) Uani 1 1 d . .
C65 C -0.4579(5) 0.5832(4) 0.1986(4) 0.0210(14) Uani 1 1 d . .
H65 H -0.4623 0.6450 0.2154 0.025 Uiso 1 1 calc R U
C66 C -0.3810(5) 0.5528(4) 0.2400(4) 0.0195(14) Uani 1 1 d . .
H66 H -0.3323 0.5941 0.2841 0.023 Uiso 1 1 calc R U
C67 C -0.6995(5) 0.5049(4) 0.0401(4) 0.0252(15) Uani 1 1 d . .
C68 C -0.7647(6) 0.4452(5) 0.0666(4) 0.0345(18) Uani 1 1 d . .
H68 H -0.7430 0.4385 0.1166 0.041 Uiso 1 1 calc R U
C69 C -0.8617(6) 0.3949(6) 0.0201(5) 0.049(2) Uani 1 1 d . .
H69 H -0.9059 0.3536 0.0386 0.059 Uiso 1 1 calc R U
C70 C -0.8958(6) 0.4035(5) -0.0528(4) 0.0374(19) Uani 1 1 d . .
H70 H -0.9633 0.3692 -0.0837 0.045 Uiso 1 1 calc R U
C71 C -0.8304(6) 0.4623(5) -0.0797(4) 0.0322(17) Uani 1 1 d . .
H71 H -0.8528 0.4692 -0.1295 0.039 Uiso 1 1 calc R U
C72 C -0.7323(5) 0.5114(4) -0.0345(4) 0.0271(16) Uani 1 1 d . .
H72 H -0.6863 0.5501 -0.0544 0.032 Uiso 1 1 calc R U
C73 C -0.5735(6) 0.6509(4) 0.0880(4) 0.0236(15) Uani 1 1 d . .
C74 C -0.4691(6) 0.6882(4) 0.0812(4) 0.0287(16) Uani 1 1 d . .
H74 H -0.4156 0.6521 0.0749 0.034 Uiso 1 1 calc R U
C75 C -0.4431(7) 0.7777(5) 0.0836(4) 0.040(2) Uani 1 1 d . .
H75 H -0.3715 0.8031 0.0798 0.048 Uiso 1 1 calc R U
C76 C -0.5214(8) 0.8306(5) 0.0915(5) 0.051(2) Uani 1 1 d . .
H76 H -0.5039 0.8918 0.0926 0.061 Uiso 1 1 calc R U
C77 C -0.6240(8) 0.7936(5) 0.0978(5) 0.054(3) Uani 1 1 d . .
H77 H -0.6778 0.8295 0.1029 0.065 Uiso 1 1 calc R U
C78 C -0.6506(6) 0.7043(5) 0.0968(4) 0.0367(19) Uani 1 1 d . .
H78 H -0.7217 0.6799 0.1022 0.044 Uiso 1 1 calc R U

loop_
_atom_site_aniso_label
_atom_site_aniso_U_11
_atom_site_aniso_U_22
_atom_site_aniso_U_33
_atom_site_aniso_U_23
_atom_site_aniso_U_13
_atom_site_aniso_U_12
Ru1 0.0158(2) 0.0115(2) 0.0150(2) 0.00280(19) 0.0002(2) 0.00264(18)
O1 0.028(3) 0.039(3) 0.095(5) 0.019(3) -0.007(3) 0.011(2)
O2 0.036(3) 0.032(3) 0.068(4) 0.025(3) 0.005(3) 0.016(2)
O3 0.044(3) 0.022(3) 0.067(4) 0.010(3) -0.012(3) -0.008(2)
O4 0.051(4) 0.034(3) 0.063(4) -0.012(3) -0.016(3) 0.014(3)
O5 0.058(4) 0.024(3) 0.143(7) 0.027(4) 0.013(4) 0.009(3)
O6 0.063(4) 0.111(6) 0.040(4) 0.031(4) -0.015(3) 0.005(4)
O1w 0.032(3) 0.036(3) 0.042(3) 0.017(2) 0.007(2) 0.014(2)
N1 0.015(3) 0.017(2) 0.015(3) 0.002(2) -0.001(2) 0.005(2)
N2 0.017(3) 0.021(3) 0.020(3) 0.009(2) 0.003(2) 0.006(2)
N3 0.014(3) 0.013(2) 0.019(3) 0.005(2) -0.004(2) 0.001(2)
N4 0.018(3) 0.023(3) 0.021(3) 0.005(2) -0.003(2) 0.007(2)
N5 0.015(3) 0.016(2) 0.016(3) 0.003(2) -0.001(2) 0.006(2)
N6 0.017(3) 0.010(2) 0.018(3) 0.002(2) 0.001(2) 0.005(2)
N7 0.023(3) 0.019(3) 0.027(3) 0.009(2) 0.009(2) 0.009(2)
N8 0.020(3) 0.021(3) 0.035(3) 0.011(3) -0.012(3) 0.001(2)
N9 0.028(4) 0.030(3) 0.033(3) 0.012(3) 0.002(3) 0.004(3)
N10 0.025(3) 0.028(3) 0.026(3) 0.004(3) 0.002(3) 0.000(3)
C1 0.024(4) 0.022(3) 0.022(4) 0.009(3) -0.002(3) 0.008(3)
C2 0.030(4) 0.032(4) 0.017(4) 0.009(3) 0.006(3) 0.007(3)
C3 0.024(4) 0.015(3) 0.020(3) 0.004(3) 0.005(3) 0.005(3)
C4 0.018(3) 0.014(3) 0.024(4) 0.004(3) 0.004(3) 0.004(2)
C5 0.013(3) 0.014(3) 0.020(3) 0.004(2) -0.002(3) 0.004(2)
C6 0.013(3) 0.015(3) 0.022(4) 0.007(3) 0.002(3) 0.005(2)
C7 0.016(3) 0.021(3) 0.017(3) 0.004(3) 0.001(3) 0.008(3)
C8 0.014(3) 0.017(3) 0.027(4) 0.008(3) 0.000(3) 0.006(3)
C9 0.021(3) 0.024(3) 0.015(3) 0.006(3) 0.000(3) 0.008(3)
C10 0.013(3) 0.013(3) 0.019(3) 0.004(2) 0.001(2) 0.000(2)
C11 0.011(3) 0.010(3) 0.023(3) 0.003(2) -0.001(3) 0.003(2)
C12 0.017(3) 0.014(3) 0.018(3) 0.004(2) 0.003(3) -0.002(2)
C13 0.022(4) 0.022(3) 0.019(3) 0.005(3) 0.008(3) -0.002(3)
C14 0.020(4) 0.016(3) 0.027(4) 0.005(3) 0.006(3) 0.004(3)
C15 0.011(3) 0.014(3) 0.031(4) 0.002(3) 0.001(3) 0.003(2)
C16 0.022(4) 0.017(3) 0.025(4) 0.004(3) 0.001(3) 0.009(3)
C17 0.027(4) 0.027(3) 0.019(3) 0.013(3) 0.007(3) 0.012(3)
C18 0.014(3) 0.027(3) 0.029(4) 0.013(3) 0.003(3) 0.008(3)
C19 0.018(3) 0.023(3) 0.012(3) 0.005(3) -0.002(3) 0.010(3)
C20 0.026(4) 0.022(3) 0.024(4) 0.014(3) 0.006(3) 0.011(3)
C21 0.017(3) 0.023(3) 0.027(4) 0.008(3) 0.002(3) 0.007(3)
C22 0.021(4) 0.023(3) 0.010(3) 0.006(3) 0.000(3) 0.005(3)
C23 0.028(4) 0.032(4) 0.027(4) 0.018(3) 0.005(3) 0.011(3)
C24 0.016(3) 0.032(4) 0.020(3) 0.014(3) -0.002(3) -0.001(3)
C25 0.025(4) 0.022(3) 0.011(3) 0.002(3) -0.002(3) 0.009(3)
C26 0.024(4) 0.017(3) 0.026(4) 0.010(3) -0.003(3) 0.006(3)
C27 0.020(3) 0.018(3) 0.022(4) 0.002(3) -0.004(3) 0.002(3)
C28 0.023(4) 0.027(3) 0.016(3) 0.010(3) 0.005(3) 0.005(3)
C29 0.033(4) 0.023(3) 0.026(4) 0.009(3) 0.003(3) 0.008(3)
C30 0.047(5) 0.027(4) 0.031(4) 0.006(3) 0.013(4) 0.003(3)
C31 0.039(5) 0.039(4) 0.016(4) 0.007(3) 0.001(3) -0.010(4)
C32 0.021(4) 0.044(4) 0.035(4) 0.019(4) -0.005(3) -0.002(3)
C33 0.025(4) 0.028(4) 0.033(4) 0.013(3) -0.001(3) 0.004(3)
C34 0.009(3) 0.018(3) 0.033(4) 0.004(3) -0.007(3) 0.004(2)
C35 0.021(4) 0.026(3) 0.025(4) 0.005(3) 0.004(3) 0.007(3)
C36 0.028(4) 0.029(4) 0.025(4) 0.010(3) -0.002(3) 0.001(3)
C37 0.029(4) 0.027(4) 0.047(5) 0.016(4) 0.000(4) 0.012(3)
C38 0.038(5) 0.020(3) 0.050(5) 0.000(3) 0.007(4) 0.011(3)
C39 0.037(4) 0.027(4) 0.028(4) 0.007(3) 0.007(3) 0.014(3)
C40 0.018(3) 0.021(3) 0.025(4) 0.008(3) 0.007(3) 0.009(3)
C41 0.029(4) 0.017(3) 0.016(3) 0.005(3) 0.002(3) 0.008(3)
C42 0.023(3) 0.011(3) 0.029(4) 0.003(3) 0.000(3) 0.000(3)
C43 0.017(3) 0.018(3) 0.021(3) 0.003(3) 0.002(3) 0.007(3)
C44 0.019(3) 0.015(3) 0.012(3) -0.001(2) 0.001(2) 0.007(2)
C45 0.018(3) 0.010(3) 0.017(3) 0.002(2) 0.002(3) 0.002(2)
C46 0.016(3) 0.011(3) 0.029(4) 0.005(3) -0.003(3) -0.001(2)
C47 0.022(3) 0.017(3) 0.017(3) 0.005(3) 0.002(3) 0.010(3)
C48 0.025(4) 0.013(3) 0.021(3) 0.005(3) 0.003(3) 0.008(3)
C49 0.027(4) 0.012(3) 0.011(3) 0.003(2) 0.004(3) 0.006(2)
C50 0.020(3) 0.012(3) 0.018(3) -0.001(2) -0.006(3) 0.005(2)
C51 0.022(3) 0.010(3) 0.016(3) -0.003(2) -0.005(3) 0.004(2)
C52 0.029(4) 0.016(3) 0.029(4) 0.003(3) 0.003(3) 0.001(3)
C53 0.019(4) 0.024(3) 0.024(4) 0.000(3) 0.002(3) -0.001(3)
C54 0.013(3) 0.028(3) 0.019(3) 0.004(3) -0.003(3) 0.007(3)
C55 0.020(3) 0.018(3) 0.015(3) 0.003(3) 0.000(3) 0.007(3)
C56 0.025(4) 0.018(3) 0.033(4) 0.014(3) 0.006(3) 0.011(3)
C57 0.015(3) 0.022(3) 0.025(4) 0.009(3) -0.001(3) 0.001(3)
C58 0.023(4) 0.014(3) 0.015(3) 0.003(3) -0.001(3) 0.005(3)
C59 0.032(4) 0.016(3) 0.024(4) 0.008(3) 0.001(3) 0.008(3)
C60 0.020(3) 0.017(3) 0.022(4) 0.003(3) -0.005(3) 0.003(3)
C61 0.023(4) 0.020(3) 0.017(3) 0.009(3) 0.003(3) 0.011(3)
C62 0.027(4) 0.016(3) 0.021(4) 0.005(3) -0.001(3) 0.006(3)
C63 0.029(4) 0.022(3) 0.016(3) 0.004(3) -0.003(3) 0.006(3)
C64 0.023(4) 0.024(3) 0.018(3) 0.014(3) -0.001(3) 0.004(3)
C65 0.023(4) 0.015(3) 0.024(4) 0.007(3) -0.004(3) 0.006(3)
C66 0.021(3) 0.016(3) 0.020(3) 0.006(3) -0.002(3) 0.004(3)
C67 0.027(4) 0.023(3) 0.024(4) 0.005(3) 0.000(3) 0.006(3)
C68 0.031(4) 0.049(4) 0.025(4) 0.018(4) 0.001(3) 0.003(3)
C69 0.030(5) 0.061(5) 0.057(6) 0.034(5) 0.000(4) -0.012(4)
C70 0.024(4) 0.047(5) 0.034(5) 0.011(4) -0.006(3) -0.003(4)
C71 0.031(4) 0.034(4) 0.026(4) 0.003(3) -0.005(3) 0.009(3)
C72 0.031(4) 0.025(3) 0.025(4) 0.008(3) -0.001(3) 0.006(3)
C73 0.032(4) 0.018(3) 0.019(4) 0.006(3) -0.005(3) 0.006(3)
C74 0.034(4) 0.030(4) 0.021(4) 0.008(3) 0.003(3) 0.003(3)
C75 0.052(5) 0.034(4) 0.022(4) 0.008(3) -0.006(4) -0.012(4)
C76 0.074(7) 0.025(4) 0.043(5) 0.009(4) -0.021(5) 0.005(4)
C77 0.062(6) 0.023(4) 0.064(6) 0.006(4) -0.027(5) 0.014(4)
C78 0.032(4) 0.025(4) 0.045(5) 0.005(4) -0.008(4) 0.007(3)

loop_
_atom_type_symbol
_atom_type_description
_atom_type_scat_dispersion_real
_atom_type_scat_dispersion_imag
_atom_type_scat_source
C C 0.0033 0.0016 'International Tables Vol C Tables 4.2.6.8 and 6.1.1.4'
H H 0.0000 0.0000 'International Tables Vol C Tables 4.2.6.8 and 6.1.1.4'
N N 0.0061 0.0033 'International Tables Vol C Tables 4.2.6.8 and 6.1.1.4'
O O 0.0106 0.0060 'International Tables Vol C Tables 4.2.6.8 and 6.1.1.4'
Cl Cl 0.1484 0.1585 'International Tables Vol C Tables 4.2.6.8 and 6.1.1.4'
Ru Ru -1.2594 0.8363 'International Tables Vol C Tables 4.2.6.8 and 6.1.1.4'

loop_
_geom_angle_atom_site_label_1
_geom_angle_atom_site_label_2
_geom_angle_atom_site_label_3
_geom_angle
N2 Ru1 N6 178.8(2)
N2 Ru1 N5 99.86(19)
N6 Ru1 N5 79.02(19)
N2 Ru1 N1 79.0(2)
N6 Ru1 N1 100.7(2)
N5 Ru1 N1 94.17(19)
N2 Ru1 N3 78.9(2)
N6 Ru1 N3 101.36(19)
N5 Ru1 N3 89.88(19)
N1 Ru1 N3 157.92(17)
N2 Ru1 N7 102.6(2)
N6 Ru1 N7 78.55(19)
N5 Ru1 N7 157.53(18)
N1 Ru1 N7 88.63(19)
N3 Ru1 N7 95.87(19)
H11 O1w H12 108.1
C1 N1 C5 117.8(5)
C1 N1 Ru1 127.6(4)
C5 N1 Ru1 114.5(4)
C10 N2 C6 121.1(5)
C10 N2 Ru1 119.6(4)
C6 N2 Ru1 119.3(4)
C15 N3 C11 117.8(5)
C15 N3 Ru1 127.8(4)
C11 N3 Ru1 114.4(4)
C28 N4 C25 123.6(5)
C28 N4 C34 116.5(5)
C25 N4 C34 117.9(5)
C40 N5 C44 117.4(5)
C40 N5 Ru1 127.9(4)
C44 N5 Ru1 114.7(4)
C45 N6 C49 121.2(5)
C45 N6 Ru1 119.3(4)
C49 N6 Ru1 119.5(4)
C54 N7 C50 118.0(5)
C54 N7 Ru1 127.7(4)
C50 N7 Ru1 114.0(4)
C64 N8 C67 122.5(5)
C64 N8 C73 119.4(5)
C67 N8 C73 118.1(5)
O3 N9 O1 120.9(6)
O3 N9 O2 120.2(6)
O1 N9 O2 118.9(6)
O5 N10 O6 123.8(7)
O5 N10 O4 117.5(6)
O6 N10 O4 118.6(6)
N1 C1 C2 123.3(6)
N1 C1 H1 118.4
C2 C1 H1 118.4
C1 C2 C3 118.6(6)
C1 C2 H2 120.7
C3 C2 H2 120.7
C4 C3 C2 119.6(6)
C4 C3 H3 120.2
C2 C3 H3 120.2
C3 C4 C5 119.3(6)
C3 C4 H4 120.4
C5 C4 H4 120.4
N1 C5 C4 121.4(5)
N1 C5 C6 114.6(5)
C4 C5 C6 124.0(5)
N2 C6 C7 120.2(5)
N2 C6 C5 112.5(5)
C7 C6 C5 127.3(6)
C6 C7 C8 119.8(6)
C6 C7 H7 120.1
C8 C7 H7 120.1
C9 C8 C7 119.2(5)
C9 C8 C16 119.9(6)
C7 C8 C16 120.8(6)
C10 C9 C8 119.0(6)
C10 C9 H9 120.5
C8 C9 H9 120.5
N2 C10 C9 120.8(6)
N2 C10 C11 112.5(5)
C9 C10 C11 126.7(5)
N3 C11 C12 122.2(5)
N3 C11 C10 114.6(5)
C12 C11 C10 123.2(5)
C11 C12 C13 118.8(5)
C11 C12 H12A 120.6
C13 C12 H12A 120.6
C14 C13 C12 119.4(6)
C14 C13 H13 120.3
C12 C13 H13 120.3
C15 C14 C13 119.5(6)
C15 C14 H14 120.2
C13 C14 H14 120.2
N3 C15 C14 122.3(6)
N3 C15 H15 118.9
C14 C15 H15 118.9
C21 C16 C17 117.9(6)
C21 C16 C8 122.4(6)
C17 C16 C8 119.6(6)
C18 C17 C16 120.9(6)
C18 C17 H17 119.6
C16 C17 H17 119.6
C17 C18 C19 121.5(6)
C17 C18 H18 119.3
C19 C18 H18 119.3
C20 C19 C18 117.5(5)
C20 C19 C22 121.8(6)
C18 C19 C22 120.7(6)
C21 C20 C19 120.9(6)
C21 C20 H20 119.5
C19 C20 H20 119.5
C16 C21 C20 121.3(6)
C16 C21 H21 119.3
C20 C21 H21 119.3
C23 C22 C27 115.7(5)
C23 C22 C19 121.6(6)
C27 C22 C19 122.8(6)
C24 C23 C22 122.8(6)
C24 C23 H23 118.6
C22 C23 H23 118.6
C23 C24 C25 120.4(6)
C23 C24 H24 119.8
C25 C24 H24 119.8
C26 C25 C24 117.6(5)
C26 C25 N4 121.5(5)
C24 C25 N4 120.9(6)
C25 C26 C27 121.5(6)
C25 C26 H26 119.2
C27 C26 H26 119.2
C26 C27 C22 121.9(6)
C26 C27 H27 119.1
C22 C27 H27 119.1
C29 C28 C33 117.7(6)
C29 C28 N4 123.5(6)
C33 C28 N4 118.8(6)
C30 C29 C28 120.6(6)
C30 C29 H29 119.7
C28 C29 H29 119.7
C31 C30 C29 120.7(7)
C31 C30 H30 119.7
C29 C30 H30 119.7
C32 C31 C30 119.7(7)
C32 C31 H31 120.2
C30 C31 H31 120.2
C31 C32 C33 120.0(7)
C31 C32 H32 120.0
C33 C32 H32 120.0
C32 C33 C28 121.3(7)
C32 C33 H33 119.4
C28 C33 H33 119.4
C39 C34 C35 120.0(6)
C39 C34 N4 120.4(6)
C35 C34 N4 119.5(6)
C36 C35 C34 120.2(6)
C36 C35 H35 119.9
C34 C35 H35 119.9
C37 C36 C35 120.4(7)
C37 C36 H36 119.8
C35 C36 H36 119.8
C36 C37 C38 119.7(6)
C36 C37 H37 120.1
C38 C37 H37 120.1
C37 C38 C39 120.9(7)
C37 C38 H38 119.5
C39 C38 H38 119.5
C34 C39 C38 118.7(7)
C34 C39 H39 120.6
C38 C39 H39 120.6
N5 C40 C41 122.3(6)
N5 C40 H40 118.9
C41 C40 H40 118.9
C40 C41 C42 119.8(5)
C40 C41 H41 120.1
C42 C41 H41 120.1
C43 C42 C41 118.9(6)
C43 C42 H42 120.5
C41 C42 H42 120.5
C44 C43 C42 119.2(6)
C44 C43 H43 120.4
C42 C43 H43 120.4
C43 C44 N5 122.3(5)
C43 C44 C45 124.2(5)
N5 C44 C45 113.5(5)
N6 C45 C46 121.0(5)
N6 C45 C44 113.5(5)
C46 C45 C44 125.5(5)
C45 C46 C47 119.4(5)
C45 C46 H46 120.3
C47 C46 H46 120.3
C48 C47 C46 118.1(5)
C48 C47 C55 122.7(5)
C46 C47 C55 119.2(5)
C49 C48 C47 120.6(5)
C49 C48 H48 119.7
C47 C48 H48 119.7
N6 C49 C48 119.7(5)
N6 C49 C50 112.3(5)
C48 C49 C50 127.8(5)
N7 C50 C51 121.3(5)
N7 C50 C49 115.4(5)
C51 C50 C49 123.3(5)
C50 C51 C52 120.2(5)
C50 C51 H51 119.9
C52 C51 H51 119.9
C51 C52 C53 119.1(6)
C51 C52 H52 120.4
C53 C52 H52 120.4
C54 C53 C52 118.1(6)
C54 C53 H53 121.0
C52 C53 H53 121.0
N7 C54 C53 123.3(6)
N7 C54 H54 118.3
C53 C54 H54 118.3
C56 C55 C60 118.2(5)
C56 C55 C47 121.9(5)
C60 C55 C47 119.9(6)
C57 C56 C55 120.8(6)
C57 C56 H56 119.6
C55 C56 H56 119.6
C56 C57 C58 122.1(6)
C56 C57 H57 118.9
C58 C57 H57 118.9
C59 C58 C57 115.9(5)
C59 C58 C61 122.2(5)
C57 C58 C61 121.9(6)
C60 C59 C58 122.7(6)
C60 C59 H59 118.6
C58 C59 H59 118.6
C59 C60 C55 120.2(6)
C59 C60 H60 119.9
C55 C60 H60 119.9
C62 C61 C66 117.7(5)
C62 C61 C58 123.6(5)
C66 C61 C58 118.7(6)
C63 C62 C61 121.8(6)
C63 C62 H62 119.1
C61 C62 H62 119.1
C62 C63 C64 120.6(6)
C62 C63 H63 119.7
C64 C63 H63 119.7
C65 C64 C63 117.7(5)
C65 C64 N8 120.7(5)
C63 C64 N8 121.5(6)
C66 C65 C64 121.4(6)
C66 C65 H65 119.3
C64 C65 H65 119.3
C65 C66 C61 120.7(6)
C65 C66 H66 119.7
C61 C66 H66 119.7
C68 C67 C72 118.7(6)
C68 C67 N8 120.9(6)
C72 C67 N8 120.4(6)
C67 C68 C69 119.8(7)
C67 C68 H68 120.1
C69 C68 H68 120.1
C68 C69 C70 121.5(7)
C68 C69 H69 119.3
C70 C69 H69 119.3
C71 C70 C69 118.9(7)
C71 C70 H70 120.6
C69 C70 H70 120.6
C70 C71 C72 120.1(7)
C70 C71 H71 120.0
C72 C71 H71 120.0
C71 C72 C67 121.0(7)
C71 C72 H72 119.5
C67 C72 H72 119.5
C78 C73 C74 119.2(6)
C78 C73 N8 120.1(6)
C74 C73 N8 120.8(6)
C75 C74 C73 120.3(7)
C75 C74 H74 119.9
C73 C74 H74 119.9
C74 C75 C76 120.2(7)
C74 C75 H75 119.9
C76 C75 H75 119.9
C77 C76 C75 119.4(7)
C77 C76 H76 120.3
C75 C76 H76 120.3
C76 C77 C78 120.9(8)
C76 C77 H77 119.5
C78 C77 H77 119.5
C73 C78 C77 120.1(8)
C73 C78 H78 120.0
C77 C78 H78 120.0

loop_
_geom_bond_atom_site_label_1
_geom_bond_atom_site_label_2
_geom_bond_distance
Ru1 N2 1.975(5)
Ru1 N6 1.979(5)
Ru1 N5 2.055(5)
Ru1 N1 2.060(5)
Ru1 N3 2.066(5)
Ru1 N7 2.092(5)
O1 N9 1.243(7)
O2 N9 1.261(7)
O3 N9 1.233(7)
O4 N10 1.235(7)
O5 N10 1.208(7)
O6 N10 1.231(7)
O1w H11 0.8400
O1w H12 0.8399
N1 C1 1.342(7)
N1 C5 1.377(7)
N2 C10 1.354(7)
N2 C6 1.359(7)
N3 C15 1.357(7)
N3 C11 1.376(7)
N4 C28 1.407(8)
N4 C25 1.418(7)
N4 C34 1.434(7)
N5 C40 1.361(7)
N5 C44 1.387(7)
N6 C45 1.339(7)
N6 C49 1.368(7)
N7 C54 1.349(7)
N7 C50 1.364(7)
N8 C64 1.411(7)
N8 C67 1.425(8)
N8 C73 1.428(8)
C1 C2 1.377(9)
C1 H1 0.9500
C2 C3 1.392(9)
C2 H2 0.9500
C3 C4 1.372(8)
C3 H3 0.9500
C4 C5 1.393(8)
C4 H4 0.9500
C5 C6 1.474(8)
C6 C7 1.384(8)
C7 C8 1.400(8)
C7 H7 0.9500
C8 C9 1.394(8)
C8 C16 1.479(8)
C9 C10 1.395(8)
C9 H9 0.9500
C10 C11 1.477(8)
C11 C12 1.384(8)
C12 C13 1.390(8)
C12 H12A 0.9500
C13 C14 1.385(9)
C13 H13 0.9500
C14 C15 1.380(9)
C14 H14 0.9500
C15 H15 0.9500
C16 C21 1.383(8)
C16 C17 1.404(9)
C17 C18 1.376(8)
C17 H17 0.9500
C18 C19 1.397(8)
C18 H18 0.9500
C19 C20 1.397(9)
C19 C22 1.481(8)
C20 C21 1.388(8)
C20 H20 0.9500
C21 H21 0.9500
C22 C23 1.403(9)
C22 C27 1.405(8)
C23 C24 1.375(8)
C23 H23 0.9500
C24 C25 1.408(8)
C24 H24 0.9500
C25 C26 1.380(8)
C26 C27 1.385(8)
C26 H26 0.9500
C27 H27 0.9500
C28 C29 1.394(8)
C28 C33 1.397(9)
C29 C30 1.388(9)
C29 H29 0.9500
C30 C31 1.376(10)
C30 H30 0.9500
C31 C32 1.375(10)
C31 H31 0.9500
C32 C33 1.387(9)
C32 H32 0.9500
C33 H33 0.9500
C34 C39 1.383(9)
C34 C35 1.383(9)
C35 C36 1.377(9)
C35 H35 0.9500
C36 C37 1.370(10)
C36 H36 0.9500
C37 C38 1.372(10)
C37 H37 0.9500
C38 C39 1.395(9)
C38 H38 0.9500
C39 H39 0.9500
C40 C41 1.375(8)
C40 H40 0.9500
C41 C42 1.391(8)
C41 H41 0.9500
C42 C43 1.391(8)
C42 H42 0.9500
C43 C44 1.373(8)
C43 H43 0.9500
C44 C45 1.481(7)
C45 C46 1.388(8)
C46 C47 1.410(8)
C46 H46 0.9500
C47 C48 1.393(8)
C47 C55 1.486(8)
C48 C49 1.382(8)
C48 H48 0.9500
C49 C50 1.470(8)
C50 C51 1.379(7)
C51 C52 1.381(8)
C51 H51 0.9500
C52 C53 1.389(9)
C52 H52 0.9500
C53 C54 1.386(8)
C53 H53 0.9500
C54 H54 0.9500
C55 C56 1.387(8)
C55 C60 1.401(8)
C56 C57 1.384(8)
C56 H56 0.9500
C57 C58 1.410(8)
C57 H57 0.9500
C58 C59 1.391(9)
C58 C61 1.469(8)
C59 C60 1.386(8)
C59 H59 0.9500
C60 H60 0.9500
C61 C62 1.379(8)
C61 C66 1.403(8)
C62 C63 1.372(8)
C62 H62 0.9500
C63 C64 1.406(8)
C63 H63 0.9500
C64 C65 1.381(8)
C65 C66 1.378(8)
C65 H65 0.9500
C66 H66 0.9500
C67 C68 1.378(9)
C67 C72 1.396(9)
C68 C69 1.381(10)
C68 H68 0.9500
C69 C70 1.384(10)
C69 H69 0.9500
C70 C71 1.375(10)
C70 H70 0.9500
C71 C72 1.379(9)
C71 H71 0.9500
C72 H72 0.9500
C73 C78 1.382(9)
C73 C74 1.394(9)
C74 C75 1.385(9)
C74 H74 0.9500
C75 C76 1.388(11)
C75 H75 0.9500
C76 C77 1.370(12)
C76 H76 0.9500
C77 C78 1.389(10)
C77 H77 0.9500
C78 H78 0.9500

loop_
_geom_hbond_atom_site_label_D
_geom_hbond_atom_site_label_H
_geom_hbond_atom_site_label_A
_geom_hbond_distance_DH
_geom_hbond_distance_HA
_geom_hbond_distance_DA
_geom_hbond_angle_DHA
O1w H11 O2 0.84 2.04 2.871(7) 170.0
O1w H12 O4 0.84 2.09 2.923(8) 169.9

loop_
_geom_torsion_atom_site_label_1
_geom_torsion_atom_site_label_2
_geom_torsion_atom_site_label_3
_geom_torsion_atom_site_label_4
_geom_torsion
C5 N1 C1 C2 -0.4(9)
Ru1 N1 C1 C2 177.3(5)
N1 C1 C2 C3 0.9(10)
C1 C2 C3 C4 -1.0(9)
C2 C3 C4 C5 0.8(9)
C1 N1 C5 C4 0.1(8)
Ru1 N1 C5 C4 -177.9(4)
C1 N1 C5 C6 178.1(5)
Ru1 N1 C5 C6 0.1(6)
C3 C4 C5 N1 -0.3(8)
C3 C4 C5 C6 -178.1(5)
C10 N2 C6 C7 -0.2(8)
Ru1 N2 C6 C7 -179.8(4)
C10 N2 C6 C5 179.6(5)
Ru1 N2 C6 C5 0.0(6)
N1 C5 C6 N2 0.0(7)
C4 C5 C6 N2 177.9(5)
N1 C5 C6 C7 179.8(6)
C4 C5 C6 C7 -2.3(9)
N2 C6 C7 C8 -0.8(9)
C5 C6 C7 C8 179.4(5)
C6 C7 C8 C9 1.2(9)
C6 C7 C8 C16 -175.9(5)
C7 C8 C9 C10 -0.6(9)
C16 C8 C9 C10 176.5(5)
C6 N2 C10 C9 0.8(8)
Ru1 N2 C10 C9 -179.6(4)
C6 N2 C10 C11 179.0(5)
Ru1 N2 C10 C11 -1.4(6)
C8 C9 C10 N2 -0.4(9)
C8 C9 C10 C11 -178.3(5)
C15 N3 C11 C12 -2.1(8)
Ru1 N3 C11 C12 177.5(4)
C15 N3 C11 C10 179.4(5)
Ru1 N3 C11 C10 -1.0(6)
N2 C10 C11 N3 1.5(7)
C9 C10 C11 N3 179.6(5)
N2 C10 C11 C12 -176.9(5)
C9 C10 C11 C12 1.1(9)
N3 C11 C12 C13 -0.9(8)
C10 C11 C12 C13 177.5(5)
C11 C12 C13 C14 2.8(8)
C12 C13 C14 C15 -1.8(9)
C11 N3 C15 C14 3.2(8)
Ru1 N3 C15 C14 -176.3(4)
C13 C14 C15 N3 -1.3(9)
C9 C8 C16 C21 39.2(9)
C7 C8 C16 C21 -143.7(6)
C9 C8 C16 C17 -137.6(6)
C7 C8 C16 C17 39.5(9)
C21 C16 C17 C18 0.4(9)
C8 C16 C17 C18 177.4(6)
C16 C17 C18 C19 1.9(10)
C17 C18 C19 C20 -2.2(9)
C17 C18 C19 C22 178.2(6)
C18 C19 C20 C21 0.2(9)
C22 C19 C20 C21 179.8(6)
C17 C16 C21 C20 -2.4(9)
C8 C16 C21 C20 -179.3(6)
C19 C20 C21 C16 2.2(10)
C20 C19 C22 C23 -157.6(6)
C18 C19 C22 C23 22.0(9)
C20 C19 C22 C27 21.4(9)
C18 C19 C22 C27 -159.0(6)
C27 C22 C23 C24 -1.6(10)
C19 C22 C23 C24 177.5(6)
C22 C23 C24 C25 -2.3(10)
C23 C24 C25 C26 5.0(10)
C23 C24 C25 N4 -175.9(6)
C28 N4 C25 C26 -144.1(6)
C34 N4 C25 C26 19.7(9)
C28 N4 C25 C24 36.9(9)
C34 N4 C25 C24 -159.4(6)
C24 C25 C26 C27 -3.9(10)
N4 C25 C26 C27 177.0(6)
C25 C26 C27 C22 0.0(10)
C23 C22 C27 C26 2.8(9)
C19 C22 C27 C26 -176.3(6)
C25 N4 C28 C29 21.3(10)
C34 N4 C28 C29 -142.6(6)
C25 N4 C28 C33 -161.8(6)
C34 N4 C28 C33 34.3(8)
C33 C28 C29 C30 0.6(10)
N4 C28 C29 C30 177.5(6)
C28 C29 C30 C31 -0.5(10)
C29 C30 C31 C32 -0.2(11)
C30 C31 C32 C33 0.9(11)
C31 C32 C33 C28 -0.9(11)
C29 C28 C33 C32 0.1(10)
N4 C28 C33 C32 -176.9(6)
C28 N4 C34 C39 -112.2(7)
C25 N4 C34 C39 82.9(8)
C28 N4 C34 C35 66.8(7)
C25 N4 C34 C35 -98.1(7)
C39 C34 C35 C36 1.0(9)
N4 C34 C35 C36 -178.0(6)
C34 C35 C36 C37 -0.8(10)
C35 C36 C37 C38 0.3(11)
C36 C37 C38 C39 -0.1(11)
C35 C34 C39 C38 -0.7(10)
N4 C34 C39 C38 178.3(6)
C37 C38 C39 C34 0.2(11)
C44 N5 C40 C41 -1.3(9)
Ru1 N5 C40 C41 177.5(5)
N5 C40 C41 C42 1.8(10)
C40 C41 C42 C43 -0.6(10)
C41 C42 C43 C44 -1.0(9)
C42 C43 C44 N5 1.6(9)
C42 C43 C44 C45 -177.3(6)
C40 N5 C44 C43 -0.5(9)
Ru1 N5 C44 C43 -179.4(5)
C40 N5 C44 C45 178.5(5)
Ru1 N5 C44 C45 -0.4(6)
C49 N6 C45 C46 -0.3(9)
Ru1 N6 C45 C46 178.9(5)
C49 N6 C45 C44 -179.3(5)
Ru1 N6 C45 C44 -0.1(7)
C43 C44 C45 N6 179.3(6)
N5 C44 C45 N6 0.3(8)
C43 C44 C45 C46 0.4(10)
N5 C44 C45 C46 -178.6(6)
N6 C45 C46 C47 -0.2(10)
C44 C45 C46 C47 178.7(6)
C45 C46 C47 C48 0.3(9)
C45 C46 C47 C55 178.5(6)
C46 C47 C48 C49 0.0(9)
C55 C47 C48 C49 -178.1(6)
C45 N6 C49 C48 0.7(9)
Ru1 N6 C49 C48 -178.5(4)
C45 N6 C49 C50 -176.0(5)
Ru1 N6 C49 C50 4.8(7)
C47 C48 C49 N6 -0.5(9)
C47 C48 C49 C50 175.6(6)
C54 N7 C50 C51 -2.5(9)
Ru1 N7 C50 C51 -176.5(5)
C54 N7 C50 C49 177.7(5)
Ru1 N7 C50 C49 3.7(7)
N6 C49 C50 N7 -5.4(8)
C48 C49 C50 N7 178.3(6)
N6 C49 C50 C51 174.8(6)
C48 C49 C50 C51 -1.5(10)
N7 C50 C51 C52 1.7(10)
C49 C50 C51 C52 -178.5(6)
C50 C51 C52 C53 -0.8(10)
C51 C52 C53 C54 0.7(10)
C50 N7 C54 C53 2.5(9)
Ru1 N7 C54 C53 175.6(5)
C52 C53 C54 N7 -1.7(10)
C48 C47 C55 C56 -164.1(6)
C46 C47 C55 C56 17.8(9)
C48 C47 C55 C60 17.2(10)
C46 C47 C55 C60 -160.9(6)
C60 C55 C56 C57 1.5(10)
C47 C55 C56 C57 -177.2(6)
C55 C56 C57 C58 -1.2(10)
C56 C57 C58 C59 0.5(10)
C56 C57 C58 C61 179.8(6)
C57 C58 C59 C60 -0.2(10)
C61 C58 C59 C60 -179.4(6)
C58 C59 C60 C55 0.5(10)
C56 C55 C60 C59 -1.2(10)
C47 C55 C60 C59 177.6(6)
C59 C58 C61 C62 142.5(7)
C57 C58 C61 C62 -36.8(10)
C59 C58 C61 C66 -37.2(9)
C57 C58 C61 C66 143.5(6)
C66 C61 C62 C63 3.4(10)
C58 C61 C62 C63 -176.4(6)
C61 C62 C63 C64 -1.4(10)
C62 C63 C64 C65 -1.9(10)
C62 C63 C64 N8 175.6(6)
C67 N8 C64 C65 -155.6(6)
C73 N8 C64 C65 24.9(10)
C67 N8 C64 C63 26.9(10)
C73 N8 C64 C63 -152.5(6)
C63 C64 C65 C66 3.2(10)
N8 C64 C65 C66 -174.3(6)
C64 C65 C66 C61 -1.3(10)
C62 C61 C66 C65 -2.0(10)
C58 C61 C66 C65 177.7(6)
C64 N8 C67 C68 41.1(10)
C73 N8 C67 C68 -139.5(7)
C64 N8 C67 C72 -139.0(7)
C73 N8 C67 C72 40.5(9)
C72 C67 C68 C69 -1.7(11)
N8 C67 C68 C69 178.3(7)
C67 C68 C69 C70 -0.4(13)
C68 C69 C70 C71 1.1(13)
C69 C70 C71 C72 0.3(11)
C70 C71 C72 C67 -2.4(10)
C68 C67 C72 C71 3.1(10)
N8 C67 C72 C71 -176.9(6)
C64 N8 C73 C78 -133.3(7)
C67 N8 C73 C78 47.3(9)
C64 N8 C73 C74 45.3(9)
C67 N8 C73 C74 -134.1(7)
C78 C73 C74 C75 0.3(10)
N8 C73 C74 C75 -178.3(6)
C73 C74 C75 C76 -1.0(10)
C74 C75 C76 C77 0.7(11)
C75 C76 C77 C78 0.4(13)
C74 C73 C78 C77 0.8(11)
N8 C73 C78 C77 179.5(7)
C76 C77 C78 C73 -1.2(12)
